data_7058416
loop_
_publ_author_name
'Karmakar, Mainak'
'Roy, Sourav'
'Chattopadhyay, Shouvik'

_publ_section_title
;
 A series of trinuclear zinc(ii) complexes with reduced Schiff base
 ligands: turn-off fluorescent chemosensors with high selectivity for
 nitroaromatics
;
_journal_issue 25
_journal_name_full 'New Journal of Chemistry'
_journal_page_first 10093
_journal_paper_doi 10.1039/C9NJ02060H
_journal_volume 43
_journal_year 2019
_chemical_formula_moiety 'C44 H56 N6 O8 S2 Zn3'
_chemical_formula_sum 'C44 H56 N6 O8 S2 Zn3'
_chemical_formula_weight 1057.24
_space_group_crystal_system monoclinic
_space_group_IT_number 14
_space_group_name_Hall '-P 2yn'
_space_group_name_H-M_alt 'P 1 21/n 1'
_symmetry_space_group_name_Hall '-P 2yn'
_symmetry_space_group_name_H-M 'P 1 21/n 1'
_atom_sites_solution_hydrogens geom
_audit_creation_method SHELXL-2018/1
_audit_update_record
;
2019-03-08 deposited with the CCDC.    2019-05-27 downloaded from the CCDC.
;
_cell_angle_alpha 90
_cell_angle_beta 90.45(2)
_cell_angle_gamma 90
_cell_formula_units_Z 4
_cell_length_a 13.067(11)
_cell_length_b 19.975(18)
_cell_length_c 19.078(17)
_cell_measurement_reflns_used 900
_cell_measurement_temperature 293(2)
_cell_measurement_theta_max 24.996
_cell_measurement_theta_min 2.01
_cell_volume 4979(8)
_computing_structure_refinement 'SHELXL-2018/1 (Sheldrick, 2018)'
_computing_structure_solution 'SHELXT 2014/5 (Sheldrick, 2014)'
_diffrn_ambient_temperature 293(2)
_diffrn_measured_fraction_theta_full 0.993
_diffrn_measured_fraction_theta_max 0.993
_diffrn_measurement_device_type 'BRUKER SMART APEX II'
_diffrn_radiation_type MoK\a
_diffrn_radiation_wavelength 0.71073
_diffrn_reflns_av_R_equivalents 0.0527
_diffrn_reflns_av_unetI/netI 0.0451
_diffrn_reflns_Laue_measured_fraction_full 0.993
_diffrn_reflns_Laue_measured_fraction_max 0.993
_diffrn_reflns_limit_h_max 15
_diffrn_reflns_limit_h_min -15
_diffrn_reflns_limit_k_max 20
_diffrn_reflns_limit_k_min -23
_diffrn_reflns_limit_l_max 22
_diffrn_reflns_limit_l_min -22
_diffrn_reflns_number 34573
_diffrn_reflns_point_group_measured_fraction_full 0.993
_diffrn_reflns_point_group_measured_fraction_max 0.993
_diffrn_reflns_theta_full 24.996
_diffrn_reflns_theta_max 24.996
_diffrn_reflns_theta_min 1.882
_exptl_absorpt_coefficient_mu 1.571
_exptl_absorpt_correction_T_max 0.7452
_exptl_absorpt_correction_T_min 0.3662
_exptl_absorpt_correction_type multi-scan
_exptl_absorpt_process_details
;
 SADABS 2016/2: Krause, L., Herbst-Irmer, R., Sheldrick G.M. & Stalke D.,
 J. Appl. Cryst. 48 (2015) 3-10
;
_exptl_crystal_colour white
_exptl_crystal_density_diffrn 1.410
_exptl_crystal_description block
_exptl_crystal_F_000 2192.0
_refine_diff_density_max 0.595
_refine_diff_density_min -0.575
_refine_diff_density_rms 0.064
_refine_ls_extinction_method none
_refine_ls_goodness_of_fit_ref 1.049
_refine_ls_hydrogen_treatment constr
_refine_ls_matrix_type full
_refine_ls_number_parameters 568
_refine_ls_number_reflns 8705
_refine_ls_number_restraints 0
_refine_ls_restrained_S_all 1.049
_refine_ls_R_factor_all 0.0663
_refine_ls_R_factor_gt 0.0444
_refine_ls_shift/su_max 0.001
_refine_ls_shift/su_mean 0.000
_refine_ls_structure_factor_coef Fsqd
_refine_ls_weighting_details 'w=1/[\s^2^(Fo^2^)+(0.0620P)^2^+3.6500P] where P=(Fo^2^+2Fc^2^)/3'
_refine_ls_weighting_scheme calc
_refine_ls_wR_factor_gt 0.1170
_refine_ls_wR_factor_ref 0.1326
_reflns_Friedel_coverage 0.000
_reflns_number_gt 6401
_reflns_number_total 8705
_reflns_threshold_expression 'I > 2\s(I)'
_cod_data_source_file c9nj02060h2.cif
_cod_data_source_block 3
_cod_depositor_comments 'Adding full bibliography for 7058414--7058418.cif.'
_cod_original_cell_volume 4980(8)
_cod_database_code 7058416
_shelx_shelxl_version_number 2018/1
_shelx_space_group_comment
;
The symmetry employed for this shelxl refinement is uniquely defined
by the following loop, which should always be used as a source of
symmetry information in preference to the above space-group names.
They are only intended as comments.
;

loop_
_space_group_symop_operation_xyz
'x, y, z'
'-x+1/2, y+1/2, -z+1/2'
'-x, -y, -z'
'x-1/2, -y-1/2, z-1/2'

loop_
_atom_site_label
_atom_site_type_symbol
_atom_site_fract_x
_atom_site_fract_y
_atom_site_fract_z
_atom_site_U_iso_or_equiv
_atom_site_adp_type
_atom_site_occupancy
_atom_site_site_symmetry_order
_atom_site_calc_flag
_atom_site_refinement_flags_posn
_atom_site_refinement_flags_adp
Zn1 Zn 0.37886(3) 0.55310(2) 0.40196(2) 0.04911(14) Uani 1 1 d . .
Zn2 Zn 0.38669(3) 0.62005(2) 0.25095(2) 0.05033(14) Uani 1 1 d . .
Zn3 Zn 0.49236(4) 0.59408(2) 0.10556(2) 0.05779(15) Uani 1 1 d . .
S1 S 0.44696(17) 0.72296(8) 0.55857(9) 0.1211(7) Uani 1 1 d . .
S2 S 0.2677(2) 0.67638(15) -0.05446(12) 0.1948(14) Uani 1 1 d . .
O1 O 0.48091(18) 0.57703(13) 0.32367(13) 0.0510(6) Uani 1 1 d . .
O2 O 0.29466(19) 0.60534(14) 0.33304(14) 0.0585(7) Uani 1 1 d . .
O6 O 0.4546(2) 0.66985(13) 0.17278(13) 0.0549(7) Uani 1 1 d . .
O8 O 0.4224(2) 0.72769(13) 0.29361(14) 0.0633(7) Uani 1 1 d . .
C28 C 0.3732(3) 0.4836(2) 0.1700(2) 0.0578(10) Uani 1 1 d . .
C36 C 0.5656(3) 0.7581(2) 0.1338(2) 0.0608(11) Uani 1 1 d . .
C4 C 0.7698(3) 0.4951(2) 0.3489(2) 0.0657(12) Uani 1 1 d . .
H4 H 0.834409 0.477122 0.357375 0.079 Uiso 1 1 calc R U
C3 C 0.7603(3) 0.5617(2) 0.3293(2) 0.0587(10) Uani 1 1 d . .
H3 H 0.818421 0.587738 0.322684 0.070 Uiso 1 1 calc R U
C9 C 0.3203(3) 0.4103(2) 0.3756(2) 0.0622(11) Uani 1 1 d . .
H9A H 0.343010 0.364418 0.369739 0.075 Uiso 1 1 calc R U
H9B H 0.294170 0.425415 0.330627 0.075 Uiso 1 1 calc R U
C19 C 0.1613(3) 0.6615(2) 0.2747(3) 0.0642(11) Uani 1 1 d . .
C27 C 0.4490(4) 0.4373(2) 0.1536(2) 0.0638(11) Uani 1 1 d . .
C39 C 0.5383(4) 0.8195(2) 0.2648(3) 0.0710(12) Uani 1 1 d . .
H39 H 0.528848 0.840362 0.307784 0.085 Uiso 1 1 calc R U
C5 C 0.6836(3) 0.4551(2) 0.3559(2) 0.0622(11) Uani 1 1 d . .
H5 H 0.690899 0.410208 0.367767 0.075 Uiso 1 1 calc R U
N4 N 0.6068(3) 0.6568(2) 0.0602(2) 0.0729(10) Uani 1 1 d . .
H4A H 0.608901 0.644615 0.010456 0.088 Uiso 1 1 calc R U
N3 N 0.5929(3) 0.51212(17) 0.10727(17) 0.0609(9) Uani 1 1 d . .
H3A H 0.593047 0.492851 0.060025 0.073 Uiso 1 1 calc R U
C7 C 0.5749(3) 0.55033(19) 0.32919(18) 0.0471(9) Uani 1 1 d . .
C43 C 0.4427(4) 0.6546(2) 0.5135(2) 0.0653(11) Uani 1 1 d . .
C40 C 0.4888(3) 0.76061(19) 0.2494(2) 0.0566(10) Uani 1 1 d . .
C20 C 0.1994(3) 0.6296(2) 0.3353(2) 0.0567(10) Uani 1 1 d . .
C41 C 0.5024(3) 0.72855(19) 0.1845(2) 0.0544(10) Uani 1 1 d . .
N6 N 0.4016(3) 0.5981(2) 0.0200(2) 0.0768(11) Uani 1 1 d . .
C6 C 0.5854(3) 0.48206(19) 0.34525(19) 0.0504(9) Uani 1 1 d . .
C2 C 0.6633(3) 0.5897(2) 0.3196(2) 0.0520(9) Uani 1 1 d . .
N2 N 0.2379(3) 0.53388(18) 0.45737(18) 0.0624(9) Uani 1 1 d . .
H2 H 0.258055 0.521594 0.505258 0.075 Uiso 1 1 calc R U
O7 O 0.2037(3) 0.50999(17) 0.20032(19) 0.0819(9) Uani 1 1 d . .
N5 N 0.4407(3) 0.60521(19) 0.48206(19) 0.0638(9) Uani 1 1 d . .
N1 N 0.4116(2) 0.45206(15) 0.39420(15) 0.0503(7) Uani 1 1 d . .
H1 H 0.437119 0.436997 0.439986 0.060 Uiso 1 1 calc R U
O5 O 0.3972(2) 0.54876(13) 0.17642(14) 0.0610(7) Uani 1 1 d . .
O3 O 0.6453(2) 0.65441(15) 0.30008(17) 0.0704(8) Uani 1 1 d . .
O4 O 0.2294(2) 0.66348(15) 0.22068(16) 0.0706(8) Uani 1 1 d . .
C32 C 0.8673(4) 0.5836(4) 0.1067(4) 0.111(2) Uani 1 1 d . .
H32A H 0.866650 0.599366 0.154195 0.166 Uiso 1 1 calc R U
H32B H 0.898594 0.540155 0.105072 0.166 Uiso 1 1 calc R U
H32C H 0.905482 0.614178 0.078220 0.166 Uiso 1 1 calc R U
C22 C 0.1007(4) 0.4934(3) 0.2085(4) 0.109(2) Uani 1 1 d . .
H22A H 0.062902 0.532554 0.221678 0.164 Uiso 1 1 calc R U
H22B H 0.073928 0.476225 0.165022 0.164 Uiso 1 1 calc R U
H22C H 0.094322 0.459907 0.244283 0.164 Uiso 1 1 calc R U
C42 C 0.4297(4) 0.7430(2) 0.3669(2) 0.0774(14) Uani 1 1 d . .
H42A H 0.380086 0.717188 0.392067 0.116 Uiso 1 1 calc R U
H42B H 0.497136 0.732160 0.383772 0.116 Uiso 1 1 calc R U
H42C H 0.416886 0.789804 0.373927 0.116 Uiso 1 1 calc R U
C16 C 0.0408(4) 0.6536(3) 0.3933(3) 0.0871(16) Uani 1 1 d . .
H16 H -0.000516 0.650868 0.432612 0.104 Uiso 1 1 calc R U
C26 C 0.4236(5) 0.3699(2) 0.1458(3) 0.0821(15) Uani 1 1 d . .
H26 H 0.473927 0.339325 0.133310 0.099 Uiso 1 1 calc R U
C21 C 0.1953(5) 0.6813(4) 0.1513(3) 0.117(2) Uani 1 1 d . .
H21A H 0.252231 0.680289 0.119856 0.176 Uiso 1 1 calc R U
H21B H 0.144256 0.649901 0.135738 0.176 Uiso 1 1 calc R U
H21C H 0.166456 0.725471 0.151999 0.176 Uiso 1 1 calc R U
C24 C 0.2489(5) 0.3939(3) 0.1752(3) 0.0857(16) Uani 1 1 d . .
H24 H 0.182623 0.379030 0.183398 0.103 Uiso 1 1 calc R U
C44 C 0.3442(5) 0.6310(3) -0.0105(3) 0.0903(16) Uani 1 1 d . .
C33 C 0.7588(5) 0.5539(3) 0.0036(3) 0.0998(18) Uani 1 1 d . .
H33A H 0.793813 0.585965 -0.025082 0.150 Uiso 1 1 calc R U
H33B H 0.794159 0.511854 0.001959 0.150 Uiso 1 1 calc R U
H33C H 0.690110 0.548222 -0.013563 0.150 Uiso 1 1 calc R U
C34 C 0.7089(4) 0.6498(3) 0.0854(3) 0.0874(15) Uani 1 1 d . .
H34A H 0.710554 0.662427 0.134528 0.105 Uiso 1 1 calc R U
H34B H 0.751960 0.681114 0.060379 0.105 Uiso 1 1 calc R U
C25 C 0.3256(5) 0.3482(3) 0.1563(3) 0.0912(17) Uani 1 1 d . .
H25 H 0.309752 0.303100 0.150906 0.109 Uiso 1 1 calc R U
C31 C 0.7562(4) 0.5789(3) 0.0785(3) 0.0744(13) Uani 1 1 d . .
C12 C 0.1523(4) 0.3590(3) 0.4010(3) 0.0856(15) Uani 1 1 d . .
H12A H 0.183557 0.315600 0.398250 0.128 Uiso 1 1 calc R U
H12B H 0.095712 0.357347 0.432733 0.128 Uiso 1 1 calc R U
H12C H 0.128166 0.372064 0.355316 0.128 Uiso 1 1 calc R U
C17 C 0.0053(4) 0.6853(3) 0.3348(4) 0.103(2) Uani 1 1 d . .
H17 H -0.059350 0.704685 0.335288 0.123 Uiso 1 1 calc R U
C14 C 0.1790(4) 0.5973(2) 0.4634(3) 0.0736(13) Uani 1 1 d . .
H14A H 0.222616 0.630731 0.485174 0.088 Uiso 1 1 calc R U
H14B H 0.121620 0.589683 0.494296 0.088 Uiso 1 1 calc R U
C11 C 0.2686(4) 0.3871(3) 0.4999(2) 0.0821(15) Uani 1 1 d . .
H11A H 0.303004 0.344865 0.495466 0.123 Uiso 1 1 calc R U
H11B H 0.315013 0.419608 0.519198 0.123 Uiso 1 1 calc R U
H11C H 0.210958 0.382176 0.530350 0.123 Uiso 1 1 calc R U
C18 C 0.0638(3) 0.6892(2) 0.2744(3) 0.0848(16) Uani 1 1 d . .
H18 H 0.038042 0.710048 0.234427 0.102 Uiso 1 1 calc R U
C38 C 0.6031(4) 0.8474(2) 0.2150(3) 0.0801(14) Uani 1 1 d . .
H38 H 0.638350 0.886624 0.225482 0.096 Uiso 1 1 calc R U
C8 C 0.4936(3) 0.4385(2) 0.3411(2) 0.0565(10) Uani 1 1 d . .
H8A H 0.515522 0.392325 0.346385 0.068 Uiso 1 1 calc R U
H8B H 0.463652 0.442960 0.294696 0.068 Uiso 1 1 calc R U
C10 C 0.2317(3) 0.4104(2) 0.4277(2) 0.0635(11) Uani 1 1 d . .
C23 C 0.2725(4) 0.4616(2) 0.1814(2) 0.0662(12) Uani 1 1 d . .
C30 C 0.7010(3) 0.5291(3) 0.1257(2) 0.0721(12) Uani 1 1 d . .
H30A H 0.740196 0.487888 0.126346 0.086 Uiso 1 1 calc R U
H30B H 0.701966 0.546884 0.173043 0.086 Uiso 1 1 calc R U
C37 C 0.6154(4) 0.8179(2) 0.1509(3) 0.0759(13) Uani 1 1 d . .
H37 H 0.657742 0.838055 0.118123 0.091 Uiso 1 1 calc R U
C13 C 0.1760(3) 0.4776(2) 0.4304(3) 0.0693(12) Uani 1 1 d . .
H13A H 0.152215 0.488705 0.383523 0.083 Uiso 1 1 calc R U
H13B H 0.116110 0.472740 0.459731 0.083 Uiso 1 1 calc R U
C29 C 0.5594(4) 0.4578(2) 0.1569(2) 0.0691(12) Uani 1 1 d . .
H29A H 0.600927 0.418473 0.148110 0.083 Uiso 1 1 calc R U
H29B H 0.574506 0.472547 0.204288 0.083 Uiso 1 1 calc R U
C15 C 0.1387(3) 0.6251(2) 0.3951(3) 0.0650(11) Uani 1 1 d . .
C1 C 0.7304(3) 0.6978(2) 0.2957(3) 0.0846(16) Uani 1 1 d . .
H1A H 0.707757 0.741548 0.281591 0.127 Uiso 1 1 calc R U
H1B H 0.763570 0.700683 0.340712 0.127 Uiso 1 1 calc R U
H1C H 0.777795 0.680777 0.261905 0.127 Uiso 1 1 calc R U
C35 C 0.5727(4) 0.7285(2) 0.0620(2) 0.0744(13) Uani 1 1 d . .
H35A H 0.620171 0.755092 0.034821 0.089 Uiso 1 1 calc R U
H35B H 0.506108 0.731718 0.039439 0.089 Uiso 1 1 calc R U

loop_
_atom_site_aniso_label
_atom_site_aniso_U_11
_atom_site_aniso_U_22
_atom_site_aniso_U_33
_atom_site_aniso_U_23
_atom_site_aniso_U_13
_atom_site_aniso_U_12
Zn1 0.0520(3) 0.0494(3) 0.0458(3) 0.00043(19) -0.00065(19) -0.00231(19)
Zn2 0.0517(3) 0.0491(3) 0.0502(3) 0.00706(19) -0.00100(19) 0.00386(19)
Zn3 0.0702(3) 0.0565(3) 0.0467(3) 0.0040(2) -0.0023(2) -0.0017(2)
S1 0.206(2) 0.0658(9) 0.0913(11) -0.0188(8) -0.0317(12) 0.0143(10)
S2 0.259(3) 0.202(3) 0.1230(17) 0.0154(17) -0.0445(19) 0.138(2)
O1 0.0426(14) 0.0594(16) 0.0509(15) 0.0104(12) -0.0020(11) 0.0043(12)
O2 0.0454(15) 0.0706(18) 0.0596(17) 0.0083(14) 0.0038(12) 0.0132(13)
O6 0.0626(17) 0.0477(15) 0.0543(15) 0.0064(12) -0.0038(12) -0.0049(13)
O8 0.082(2) 0.0519(16) 0.0557(17) 0.0054(13) 0.0018(14) 0.0014(14)
C28 0.081(3) 0.049(2) 0.043(2) 0.0022(17) -0.0091(19) -0.009(2)
C36 0.067(3) 0.054(2) 0.062(3) 0.016(2) -0.005(2) -0.002(2)
C4 0.050(2) 0.077(3) 0.070(3) -0.008(2) -0.002(2) 0.020(2)
C3 0.047(2) 0.068(3) 0.061(2) -0.005(2) -0.0028(18) 0.002(2)
C9 0.072(3) 0.061(3) 0.053(2) -0.004(2) -0.004(2) -0.016(2)
C19 0.045(2) 0.056(3) 0.091(3) 0.000(2) -0.011(2) 0.0007(19)
C27 0.088(3) 0.053(2) 0.050(2) 0.0063(19) -0.011(2) -0.002(2)
C39 0.091(3) 0.051(2) 0.071(3) 0.002(2) -0.008(2) -0.004(2)
C5 0.065(3) 0.060(3) 0.061(3) -0.003(2) 0.000(2) 0.018(2)
N4 0.075(3) 0.076(3) 0.068(2) 0.006(2) 0.0048(19) -0.002(2)
N3 0.078(2) 0.064(2) 0.0411(18) 0.0016(15) -0.0072(16) 0.0003(18)
C7 0.046(2) 0.057(2) 0.0389(19) 0.0013(16) -0.0016(15) 0.0042(17)
C43 0.077(3) 0.066(3) 0.053(2) 0.007(2) -0.016(2) 0.003(2)
C40 0.064(3) 0.045(2) 0.061(2) 0.0102(19) -0.0066(19) 0.0020(19)
C20 0.042(2) 0.053(2) 0.076(3) -0.009(2) 0.0013(19) -0.0011(18)
C41 0.061(2) 0.044(2) 0.058(2) 0.0123(18) -0.0126(19) -0.0020(18)
N6 0.094(3) 0.079(3) 0.057(2) 0.000(2) -0.013(2) 0.004(2)
C6 0.052(2) 0.056(2) 0.043(2) 0.0006(17) 0.0024(16) 0.0049(18)
C2 0.048(2) 0.059(2) 0.049(2) 0.0003(18) -0.0046(17) 0.0034(18)
N2 0.067(2) 0.064(2) 0.056(2) -0.0058(17) 0.0071(16) -0.0124(18)
O7 0.071(2) 0.070(2) 0.104(3) -0.0056(19) 0.0013(18) -0.0138(17)
N5 0.073(2) 0.062(2) 0.056(2) -0.0005(18) -0.0115(17) -0.0066(18)
N1 0.0589(19) 0.0535(19) 0.0383(16) 0.0024(13) -0.0015(14) -0.0059(15)
O5 0.078(2) 0.0507(16) 0.0539(16) -0.0022(12) 0.0013(14) -0.0103(14)
O3 0.0494(16) 0.0629(18) 0.099(2) 0.0207(17) -0.0142(15) -0.0054(14)
O4 0.0638(19) 0.074(2) 0.074(2) 0.0144(16) -0.0144(16) 0.0108(15)
C32 0.066(3) 0.136(5) 0.130(5) -0.013(4) -0.017(3) 0.006(3)
C22 0.075(4) 0.104(5) 0.150(6) -0.010(4) -0.009(4) -0.015(3)
C42 0.115(4) 0.059(3) 0.058(3) 0.003(2) 0.000(3) 0.004(3)
C16 0.049(3) 0.090(4) 0.122(5) -0.016(3) 0.018(3) -0.001(3)
C26 0.109(4) 0.055(3) 0.082(3) 0.004(2) -0.016(3) 0.001(3)
C21 0.101(4) 0.147(6) 0.104(5) 0.059(4) -0.024(4) 0.011(4)
C24 0.108(4) 0.064(3) 0.086(4) 0.012(3) -0.015(3) -0.030(3)
C44 0.128(5) 0.085(4) 0.058(3) -0.005(3) -0.017(3) 0.017(3)
C33 0.102(4) 0.122(5) 0.075(4) 0.006(3) 0.010(3) -0.011(4)
C34 0.076(3) 0.085(4) 0.100(4) 0.006(3) -0.013(3) -0.010(3)
C25 0.122(5) 0.053(3) 0.098(4) 0.004(3) -0.016(3) -0.015(3)
C31 0.070(3) 0.083(3) 0.070(3) 0.001(3) -0.006(2) -0.001(2)
C12 0.090(4) 0.083(3) 0.084(3) -0.005(3) -0.003(3) -0.032(3)
C17 0.035(3) 0.101(4) 0.172(7) -0.015(4) 0.005(3) 0.008(3)
C14 0.064(3) 0.080(3) 0.077(3) -0.018(3) 0.023(2) -0.007(2)
C11 0.099(4) 0.090(4) 0.057(3) 0.014(2) 0.001(2) -0.023(3)
C18 0.047(3) 0.073(3) 0.134(5) 0.001(3) -0.021(3) 0.007(2)
C38 0.092(4) 0.054(3) 0.095(4) 0.012(3) -0.013(3) -0.015(2)
C8 0.067(3) 0.057(2) 0.046(2) -0.0022(18) 0.0020(18) 0.005(2)
C10 0.071(3) 0.064(3) 0.056(2) 0.002(2) -0.001(2) -0.020(2)
C23 0.083(3) 0.061(3) 0.054(3) 0.005(2) -0.011(2) -0.010(2)
C30 0.071(3) 0.085(3) 0.060(3) 0.002(2) -0.015(2) 0.005(2)
C37 0.081(3) 0.059(3) 0.087(4) 0.020(3) -0.003(3) -0.018(2)
C13 0.062(3) 0.076(3) 0.070(3) -0.004(2) 0.005(2) -0.017(2)
C29 0.090(3) 0.067(3) 0.050(2) 0.010(2) -0.005(2) 0.004(2)
C15 0.047(2) 0.062(3) 0.086(3) -0.016(2) 0.010(2) -0.0052(19)
C1 0.057(3) 0.071(3) 0.125(4) 0.021(3) -0.019(3) -0.016(2)
C35 0.088(3) 0.067(3) 0.068(3) 0.022(2) 0.004(2) -0.009(2)

loop_
_atom_type_symbol
_atom_type_description
_atom_type_scat_dispersion_real
_atom_type_scat_dispersion_imag
_atom_type_scat_source
C C 0.0033 0.0016 'International Tables Vol C Tables 4.2.6.8 and 6.1.1.4'
Br Br -0.2901 2.4595 'International Tables Vol C Tables 4.2.6.8 and 6.1.1.4'
Zn Zn 0.2839 1.4301 'International Tables Vol C Tables 4.2.6.8 and 6.1.1.4'
S S 0.1246 0.1234 'International Tables Vol C Tables 4.2.6.8 and 6.1.1.4'
N N 0.0061 0.0033 'International Tables Vol C Tables 4.2.6.8 and 6.1.1.4'
H H 0.0000 0.0000 'International Tables Vol C Tables 4.2.6.8 and 6.1.1.4'
O O 0.0106 0.0060 'International Tables Vol C Tables 4.2.6.8 and 6.1.1.4'

loop_
_geom_angle_atom_site_label_1
_geom_angle_atom_site_label_2
_geom_angle_atom_site_label_3
_geom_angle
O2 Zn1 N5 116.40(15)
O2 Zn1 O1 76.06(12)
N5 Zn1 O1 99.88(14)
O2 Zn1 N1 125.07(12)
N5 Zn1 N1 118.47(14)
O1 Zn1 N1 92.23(12)
O2 Zn1 N2 87.02(14)
N5 Zn1 N2 93.39(15)
O1 Zn1 N2 161.87(12)
N1 Zn1 N2 92.23(13)
O2 Zn2 O6 157.78(11)
O2 Zn2 O5 119.45(12)
O6 Zn2 O5 78.06(12)
O2 Zn2 O1 76.65(12)
O6 Zn2 O1 116.56(12)
O5 Zn2 O1 97.94(13)
O2 Zn2 O4 73.21(12)
O6 Zn2 O4 91.47(12)
O5 Zn2 O4 98.89(12)
O1 Zn2 O4 149.76(11)
O2 Zn2 O8 88.98(11)
O6 Zn2 O8 73.46(11)
O5 Zn2 O8 151.33(11)
O1 Zn2 O8 91.89(11)
O4 Zn2 O8 85.19(12)
O2 Zn2 Zn3 159.02(9)
O6 Zn2 Zn3 39.43(9)
O5 Zn2 Zn3 39.73(8)
O1 Zn2 Zn3 105.26(9)
O4 Zn2 Zn3 103.76(9)
O8 Zn2 Zn3 111.66(7)
N6 Zn3 O6 109.60(15)
N6 Zn3 O5 101.25(16)
O6 Zn3 O5 76.31(12)
N6 Zn3 N3 114.11(15)
O6 Zn3 N3 136.14(12)
O5 Zn3 N3 91.62(13)
N6 Zn3 N4 93.33(17)
O6 Zn3 N4 89.61(14)
O5 Zn3 N4 162.40(13)
N3 Zn3 N4 91.36(16)
N6 Zn3 Zn2 116.61(14)
O6 Zn3 Zn2 38.48(7)
O5 Zn3 Zn2 38.88(8)
N3 Zn3 Zn2 113.16(9)
N4 Zn3 Zn2 124.91(12)
C7 O1 Zn2 140.2(2)
C7 O1 Zn1 116.5(2)
Zn2 O1 Zn1 101.52(12)
C20 O2 Zn1 132.5(3)
C20 O2 Zn2 122.4(3)
Zn1 O2 Zn2 105.06(13)
C41 O6 Zn2 121.0(2)
C41 O6 Zn3 129.4(3)
Zn2 O6 Zn3 102.09(13)
C40 O8 C42 117.2(3)
C40 O8 Zn2 110.4(2)
C42 O8 Zn2 123.1(2)
O5 C28 C27 119.9(4)
O5 C28 C23 120.4(4)
C27 C28 C23 119.8(4)
C37 C36 C41 118.2(4)
C37 C36 C35 121.3(4)
C41 C36 C35 120.4(4)
C3 C4 C5 120.4(4)
C4 C3 C2 119.9(4)
N1 C9 C10 116.8(3)
O4 C19 C18 126.0(5)
O4 C19 C20 113.8(4)
C18 C19 C20 120.2(5)
C28 C27 C26 119.8(5)
C28 C27 C29 119.6(4)
C26 C27 C29 119.7(5)
C40 C39 C38 119.0(5)
C4 C5 C6 120.5(4)
C34 N4 C35 111.4(4)
C34 N4 Zn3 117.5(3)
C35 N4 Zn3 109.9(3)
C30 N3 C29 107.1(3)
C30 N3 Zn3 114.7(3)
C29 N3 Zn3 112.7(3)
O1 C7 C6 119.4(3)
O1 C7 C2 121.2(3)
C6 C7 C2 119.4(3)
N5 C43 S1 178.8(4)
C39 C40 O8 125.0(4)
C39 C40 C41 121.1(4)
O8 C40 C41 113.9(3)
O2 C20 C15 122.5(4)
O2 C20 C19 117.5(4)
C15 C20 C19 120.0(4)
O6 C41 C40 118.8(4)
O6 C41 C36 121.6(4)
C40 C41 C36 119.6(4)
C44 N6 Zn3 144.1(4)
C7 C6 C5 119.4(4)
C7 C6 C8 118.7(3)
C5 C6 C8 121.3(4)
O3 C2 C3 124.7(4)
O3 C2 C7 115.1(3)
C3 C2 C7 120.2(4)
C13 N2 C14 113.1(4)
C13 N2 Zn1 115.6(3)
C14 N2 Zn1 109.2(3)
C23 O7 C22 119.8(4)
C43 N5 Zn1 147.5(3)
C9 N1 C8 108.1(3)
C9 N1 Zn1 113.3(3)
C8 N1 Zn1 111.9(2)
C28 O5 Zn2 136.9(3)
C28 O5 Zn3 120.6(3)
Zn2 O5 Zn3 101.39(13)
C2 O3 C1 117.6(3)
C19 O4 C21 120.1(4)
C19 O4 Zn2 112.7(2)
C21 O4 Zn2 126.5(3)
C17 C16 C15 121.0(5)
C25 C26 C27 120.8(5)
C23 C24 C25 119.7(5)
N6 C44 S2 178.2(6)
N4 C34 C31 115.8(4)
C26 C25 C24 120.1(5)
C33 C31 C30 110.9(4)
C33 C31 C32 108.7(5)
C30 C31 C32 106.3(4)
C33 C31 C34 113.1(4)
C30 C31 C34 110.7(4)
C32 C31 C34 106.7(4)
C16 C17 C18 121.3(5)
N2 C14 C15 115.1(4)
C19 C18 C17 119.0(5)
C37 C38 C39 120.9(5)
C6 C8 N1 116.0(3)
C13 C10 C11 112.6(4)
C13 C10 C9 112.8(4)
C11 C10 C9 110.4(4)
C13 C10 C12 106.0(4)
C11 C10 C12 107.5(4)
C9 C10 C12 107.1(4)
O7 C23 C24 124.2(5)
O7 C23 C28 116.0(4)
C24 C23 C28 119.8(5)
N3 C30 C31 117.4(4)
C38 C37 C36 121.3(5)
N2 C13 C10 114.8(4)
C27 C29 N3 117.0(4)
C20 C15 C16 118.5(5)
C20 C15 C14 122.2(4)
C16 C15 C14 118.9(4)
C36 C35 N4 114.8(4)

loop_
_geom_bond_atom_site_label_1
_geom_bond_atom_site_label_2
_geom_bond_distance
Zn1 O2 2.001(3)
Zn1 N5 2.013(4)
Zn1 O1 2.066(3)
Zn1 N1 2.069(4)
Zn1 N2 2.165(4)
Zn2 O2 2.004(3)
Zn2 O6 2.005(3)
Zn2 O5 2.018(3)
Zn2 O1 2.038(3)
Zn2 O4 2.300(3)
Zn2 O8 2.344(3)
Zn2 Zn3 3.151(2)
Zn3 N6 2.011(4)
Zn3 O6 2.047(3)
Zn3 O5 2.055(3)
Zn3 N3 2.099(4)
Zn3 N4 2.140(4)
S1 C43 1.614(5)
S2 C44 1.585(6)
O1 C7 1.342(4)
O2 C20 1.337(5)
O6 C41 1.347(5)
O8 C40 1.382(5)
O8 C42 1.434(5)
C28 O5 1.345(5)
C28 C27 1.392(6)
C28 C23 1.406(6)
C36 C37 1.399(6)
C36 C41 1.406(6)
C36 C35 1.495(6)
C4 C3 1.388(6)
C4 C5 1.388(6)
C3 C2 1.396(5)
C9 N1 1.496(5)
C9 C10 1.531(6)
C19 O4 1.368(5)
C19 C18 1.389(6)
C19 C20 1.407(6)
C27 C26 1.394(6)
C27 C29 1.502(7)
C39 C40 1.373(6)
C39 C38 1.393(7)
C5 C6 1.405(6)
N4 C34 1.422(6)
N4 C35 1.500(6)
N3 C30 1.492(6)
N3 C29 1.507(5)
C7 C6 1.404(5)
C7 C2 1.410(5)
C43 N5 1.155(5)
C40 C41 1.405(6)
C20 C15 1.397(6)
N6 C44 1.152(6)
C6 C8 1.484(6)
C2 O3 1.365(5)
N2 C13 1.476(5)
N2 C14 1.487(6)
O7 C23 1.370(6)
O7 C22 1.396(6)
N1 C8 1.504(5)
O3 C1 1.414(5)
O4 C21 1.438(6)
C32 C31 1.546(7)
C16 C17 1.360(8)
C16 C15 1.401(7)
C26 C25 1.368(7)
C24 C23 1.392(6)
C24 C25 1.405(8)
C33 C31 1.514(7)
C34 C31 1.551(7)
C31 C30 1.526(7)
C12 C10 1.544(6)
C17 C18 1.390(8)
C14 C15 1.507(7)
C11 C10 1.529(6)
C38 C37 1.367(7)
C10 C13 1.528(6)
